data_6000586
loop_
_publ_author_name
'Ruchaud, N.'
'Grannec, J.'
'Gravereau, P.'
'Nunez, P.'
'Tressaud, A.'
'Massa, W.'
'Frenzen, G.'
'Babel, D.'

_publ_section_title
;
 Copper weberites - crystal-structure and magnetic investigation of
 Na2CuGaF7 and Na2CuINF7
;
_journal_name_full 'Zeitschrift Fur Anorganische Und Allgemeine Chemie'
_journal_page_first 67
_journal_page_last 74
_journal_paper_doi 10.1002/zaac.19926100112
_journal_volume 610
_journal_year 1992
_chemical_formula_sum 'Cu F7 Ga Na2'
_space_group_name_H-M_alt 'C 1 2/c 1'
_cell_angle_alpha 90.000
_cell_angle_beta 109.290
_cell_angle_gamma 90.000
_cell_length_a 12.3250
_cell_length_b 7.3180
_cell_length_c 12.7800
_cell_volume 1087.97
_cod_database_code 6000586

loop_
_atom_site_label
_atom_site_fract_x
_atom_site_fract_y
_atom_site_fract_z
? ? ? ?
